data_7004997
loop_
_publ_author_name
'de Geest, Duncan J.'
'Noble, Andy'
'Moubaraki, Boujemaa'
'Murray, Keith S.'
'Larsen, David S.'
'Brooker, Sally'

_publ_section_title
;
 Dicopper(II) complexes of a new pyrazolate-containing Schiff-base
 macrocycle and related acyclic ligand.
;
_journal_issue 4
_journal_name_full 'Dalton transactions (Cambridge, England : 2003)'
_journal_page_first 467
_journal_page_last 475
_journal_paper_doi 10.1039/b614637f
_journal_year 2007
_chemical_formula_sum 'C25 H32 Cu2 N6 O8'
_chemical_formula_weight 671.65
_chemical_name_systematic
;
?
;
_space_group_IT_number 2
_symmetry_space_group_name_Hall '-P 1'
_symmetry_space_group_name_H-M 'P -1'
_atom_sites_solution_hydrogens geom
_atom_sites_solution_primary direct
_atom_sites_solution_secondary difmap
_audit_creation_method SHELXL-97
_cell_angle_alpha 103.909(3)
_cell_angle_beta 102.286(3)
_cell_angle_gamma 106.107(3)
_cell_formula_units_Z 2
_cell_length_a 8.7717(5)
_cell_length_b 12.2099(8)
_cell_length_c 14.7707(9)
_cell_measurement_temperature 89(2)
_cell_volume 1407.49(16)
_computing_structure_refinement 'SHELXL-97 (Sheldrick, 1997)'
_computing_structure_solution 'SHELXS-97 (Sheldrick, 1990)'
_diffrn_ambient_temperature 89(2)
_diffrn_measured_fraction_theta_full 0.995
_diffrn_measured_fraction_theta_max 0.995
_diffrn_radiation_monochromator graphite
_diffrn_radiation_source 'fine-focus sealed tube'
_diffrn_radiation_type MoK\a
_diffrn_radiation_wavelength 0.71073
_diffrn_reflns_av_R_equivalents 0.0458
_diffrn_reflns_av_sigmaI/netI 0.0349
_diffrn_reflns_limit_h_max 10
_diffrn_reflns_limit_h_min -10
_diffrn_reflns_limit_k_max 15
_diffrn_reflns_limit_k_min -15
_diffrn_reflns_limit_l_max 18
_diffrn_reflns_limit_l_min -18
_diffrn_reflns_number 36609
_diffrn_reflns_theta_full 26.45
_diffrn_reflns_theta_max 26.45
_diffrn_reflns_theta_min 1.96
_exptl_absorpt_coefficient_mu 1.569
_exptl_absorpt_correction_T_max 0.9399
_exptl_absorpt_correction_T_min 0.8847
_exptl_crystal_density_diffrn 1.585
_exptl_crystal_density_method 'not measured'
_exptl_crystal_F_000 692
_exptl_crystal_size_max 0.08
_exptl_crystal_size_mid 0.04
_exptl_crystal_size_min 0.04
_refine_diff_density_max 0.634
_refine_diff_density_min -0.552
_refine_diff_density_rms 0.071
_refine_ls_extinction_method none
_refine_ls_goodness_of_fit_ref 1.024
_refine_ls_hydrogen_treatment mixed
_refine_ls_matrix_type full
_refine_ls_number_parameters 389
_refine_ls_number_reflns 5771
_refine_ls_number_restraints 6
_refine_ls_restrained_S_all 1.024
_refine_ls_R_factor_all 0.0428
_refine_ls_R_factor_gt 0.0305
_refine_ls_shift/su_max 0.001
_refine_ls_shift/su_mean 0.000
_refine_ls_structure_factor_coef Fsqd
_refine_ls_weighting_details 'calc w=1/[\s^2^(Fo^2^)+(0.0237P)^2^+1.6969P] where P=(Fo^2^+2Fc^2^)/3'
_refine_ls_weighting_scheme calc
_refine_ls_wR_factor_gt 0.0656
_refine_ls_wR_factor_ref 0.0704
_reflns_number_gt 4770
_reflns_number_total 5771
_reflns_threshold_expression >2sigma(I)
_cod_data_source_file b614637f.txt
_cod_data_source_block an117
_cod_original_cell_volume 1407.49(15)
_cod_database_code 7004997

loop_
_symmetry_equiv_pos_as_xyz
'x, y, z'
'-x, -y, -z'

loop_
_atom_site_label
_atom_site_type_symbol
_atom_site_fract_x
_atom_site_fract_y
_atom_site_fract_z
_atom_site_U_iso_or_equiv
_atom_site_adp_type
_atom_site_occupancy
_atom_site_symmetry_multiplicity
_atom_site_calc_flag
_atom_site_refinement_flags
_atom_site_disorder_assembly
_atom_site_disorder_group
Cu1 Cu 0.46800(3) 0.46826(2) 0.22513(2) 0.01308(8) Uani 1 1 d . . .
Cu2 Cu 0.29993(3) 0.77201(3) 0.20618(2) 0.01399(8) Uani 1 1 d . . .
N1 N 0.3711(2) 0.53389(17) 0.12360(14) 0.0134(4) Uani 1 1 d . . .
N2 N 0.2956(2) 0.61441(17) 0.12002(13) 0.0130(4) Uani 1 1 d . . .
N3 N 0.4856(2) 0.35978(17) 0.10499(14) 0.0129(4) Uani 1 1 d . . .
N4 N 0.5517(2) 0.37859(18) 0.31117(14) 0.0148(4) Uani 1 1 d . . .
N5 N 0.1184(2) 0.74662(17) 0.08623(14) 0.0132(4) Uani 1 1 d . . .
N6 N 0.2695(2) 0.92360(17) 0.28051(14) 0.0135(4) Uani 1 1 d . . .
O30 O 0.28048(19) 0.47163(14) 0.28907(11) 0.0154(3) Uani 1 1 d . . .
O31 O 0.1439(2) 0.29042(15) 0.17732(12) 0.0213(4) Uani 1 1 d . . .
C30 C 0.1553(3) 0.3718(2) 0.24923(17) 0.0152(5) Uani 1 1 d . . .
C31 C 0.0184(3) 0.3586(2) 0.2981(2) 0.0263(6) Uani 1 1 d . . .
H31A H -0.0671 0.2787 0.2656 0.032 Uiso 1 1 calc R . .
H31B H -0.0315 0.4203 0.2931 0.032 Uiso 1 1 calc R . .
H31C H 0.0654 0.3683 0.3672 0.032 Uiso 1 1 calc R . .
O40 O 0.63568(19) 0.63655(14) 0.31741(11) 0.0151(3) Uani 1 1 d . . .
O41 O 0.8419(2) 0.58982(15) 0.27070(12) 0.0200(4) Uani 1 1 d . . .
C40 C 0.7877(3) 0.6630(2) 0.31551(17) 0.0154(5) Uani 1 1 d . . .
C41 C 0.9021(3) 0.7915(2) 0.37050(19) 0.0240(6) Uani 1 1 d . . .
H41A H 1.0119 0.7920 0.4034 0.029 Uiso 1 1 calc R . .
H41B H 0.8556 0.8287 0.4192 0.029 Uiso 1 1 calc R . .
H41C H 0.9128 0.8370 0.3244 0.029 Uiso 1 1 calc R . .
O50 O 0.5192(2) 0.81510(16) 0.30304(12) 0.0160(4) Uani 1 1 d D . .
H50 H 0.586(4) 0.852(3) 0.278(2) 0.052(11) Uiso 1 1 d D . .
H51 H 0.543(4) 0.757(2) 0.311(3) 0.053(11) Uiso 1 1 d D . .
O60 O 0.1800(2) 0.67244(16) 0.30290(13) 0.0182(4) Uani 1 1 d D . .
H60 H 0.210(4) 0.614(2) 0.299(2) 0.033(9) Uiso 1 1 d D . .
H61 H 0.079(2) 0.647(3) 0.294(2) 0.041(10) Uiso 1 1 d D . .
C3 C 0.2055(3) 0.5881(2) 0.02571(16) 0.0120(5) Uani 1 1 d . . .
C4 C 0.2253(3) 0.4892(2) -0.03404(16) 0.0133(5) Uani 1 1 d . . .
H4 H 0.1782 0.4522 -0.1028 0.016 Uiso 1 1 calc R . .
C5 C 0.3306(3) 0.4576(2) 0.03135(16) 0.0125(5) Uani 1 1 d . . .
C6 C 0.4062(3) 0.3652(2) 0.02404(17) 0.0139(5) Uani 1 1 d . . .
H6 H 0.3970 0.3121 -0.0372 0.017 Uiso 1 1 calc R . .
C8 C 0.5701(3) 0.2734(2) 0.10972(17) 0.0163(5) Uani 1 1 d . . .
H8A H 0.6916 0.3157 0.1386 0.020 Uiso 1 1 calc R . .
H8B H 0.5485 0.2188 0.0433 0.020 Uiso 1 1 calc R . .
C9 C 0.5034(3) 0.2018(2) 0.17302(17) 0.0188(5) Uani 1 1 d . . .
H9A H 0.3804 0.1753 0.1513 0.023 Uiso 1 1 calc R . .
H9B H 0.5346 0.1288 0.1620 0.023 Uiso 1 1 calc R . .
C10 C 0.5646(3) 0.2690(2) 0.28057(17) 0.0162(5) Uani 1 1 d . . .
C11 C 0.6294(3) 0.2175(2) 0.34703(18) 0.0199(5) Uani 1 1 d . . .
H11 H 0.6413 0.1416 0.3242 0.024 Uiso 1 1 calc R . .
C12 C 0.6762(3) 0.2770(2) 0.44620(19) 0.0226(6) Uani 1 1 d . . .
H12 H 0.7199 0.2424 0.4922 0.027 Uiso 1 1 calc R . .
C13 C 0.6582(3) 0.3880(2) 0.47744(18) 0.0220(6) Uani 1 1 d . . .
H13 H 0.6874 0.4303 0.5452 0.026 Uiso 1 1 calc R . .
C14 C 0.5972(3) 0.4354(2) 0.40809(18) 0.0196(5) Uani 1 1 d . . .
H14 H 0.5867 0.5120 0.4296 0.023 Uiso 1 1 calc R . .
C15 C 0.1077(3) 0.6644(2) 0.01054(17) 0.0136(5) Uani 1 1 d . . .
H15 H 0.0394 0.6535 -0.0525 0.016 Uiso 1 1 calc R . .
C17 C 0.0242(3) 0.8273(2) 0.07890(17) 0.0155(5) Uani 1 1 d . . .
H17A H -0.0639 0.8103 0.1110 0.019 Uiso 1 1 calc R . .
H17B H -0.0292 0.8151 0.0094 0.019 Uiso 1 1 calc R . .
C18 C 0.1438(3) 0.9563(2) 0.12882(17) 0.0158(5) Uani 1 1 d . . .
H18A H 0.2427 0.9666 0.1052 0.019 Uiso 1 1 calc R . .
H18B H 0.0888 1.0113 0.1094 0.019 Uiso 1 1 calc R . .
C19 C 0.2000(3) 0.9920(2) 0.23845(17) 0.0140(5) Uani 1 1 d . . .
C20 C 0.1807(3) 1.0932(2) 0.29533(18) 0.0193(5) Uani 1 1 d . . .
H20 H 0.1312 1.1403 0.2648 0.023 Uiso 1 1 calc R . .
C21 C 0.2334(3) 1.1251(2) 0.39588(19) 0.0221(6) Uani 1 1 d . . .
H21 H 0.2221 1.1946 0.4351 0.026 Uiso 1 1 calc R . .
C22 C 0.3032(3) 1.0541(2) 0.43890(18) 0.0182(5) Uani 1 1 d . . .
H22 H 0.3396 1.0736 0.5080 0.022 Uiso 1 1 calc R . .
C23 C 0.3185(3) 0.9547(2) 0.37896(17) 0.0153(5) Uani 1 1 d . . .
H23 H 0.3658 0.9057 0.4083 0.018 Uiso 1 1 calc R . .
O70 O 0.4792(2) 0.89394(17) 0.12241(13) 0.0271(4) Uani 1 1 d . . .
O71 O 0.7210(3) 0.9268(3) 0.2243(2) 0.0696(9) Uani 1 1 d . . .
C70 C 0.6354(3) 0.9339(2) 0.15121(18) 0.0189(5) Uani 1 1 d . . .
C71 C 0.7243(3) 0.9951(2) 0.08829(19) 0.0245(6) Uani 1 1 d . . .
H71A H 0.8199 1.0663 0.1308 0.029 Uiso 1 1 calc R . .
H71B H 0.6471 1.0196 0.0459 0.029 Uiso 1 1 calc R . .
H71C H 0.7629 0.9388 0.0479 0.029 Uiso 1 1 calc R . .

loop_
_atom_site_aniso_label
_atom_site_aniso_U_11
_atom_site_aniso_U_22
_atom_site_aniso_U_33
_atom_site_aniso_U_23
_atom_site_aniso_U_13
_atom_site_aniso_U_12
Cu1 0.01684(15) 0.01278(16) 0.01151(14) 0.00402(12) 0.00378(11) 0.00821(12)
Cu2 0.01612(15) 0.01345(16) 0.01206(15) 0.00223(12) 0.00108(11) 0.00856(12)
N1 0.0150(10) 0.0122(10) 0.0144(10) 0.0036(8) 0.0047(8) 0.0069(8)
N2 0.0158(10) 0.0121(10) 0.0122(10) 0.0045(8) 0.0036(8) 0.0064(8)
N3 0.0141(10) 0.0112(10) 0.0150(10) 0.0049(8) 0.0065(8) 0.0048(8)
N4 0.0157(10) 0.0166(11) 0.0159(10) 0.0070(8) 0.0065(8) 0.0084(8)
N5 0.0106(9) 0.0125(10) 0.0165(10) 0.0062(8) 0.0028(8) 0.0034(8)
N6 0.0112(9) 0.0143(10) 0.0165(10) 0.0053(8) 0.0049(8) 0.0057(8)
O30 0.0149(8) 0.0156(9) 0.0181(9) 0.0063(7) 0.0059(7) 0.0073(7)
O31 0.0245(10) 0.0183(9) 0.0184(9) 0.0049(8) 0.0039(7) 0.0064(8)
C30 0.0149(12) 0.0168(13) 0.0167(12) 0.0098(10) 0.0015(10) 0.0084(10)
C31 0.0195(13) 0.0253(15) 0.0347(16) 0.0103(12) 0.0117(12) 0.0056(12)
O40 0.0123(8) 0.0156(9) 0.0179(8) 0.0047(7) 0.0045(7) 0.0062(7)
O41 0.0181(9) 0.0213(10) 0.0199(9) 0.0025(7) 0.0063(7) 0.0090(8)
C40 0.0166(12) 0.0173(13) 0.0133(12) 0.0062(10) 0.0041(10) 0.0066(10)
C41 0.0163(13) 0.0238(14) 0.0276(14) 0.0021(11) 0.0060(11) 0.0063(11)
O50 0.0163(9) 0.0151(9) 0.0163(9) 0.0041(7) 0.0031(7) 0.0070(8)
O60 0.0180(10) 0.0175(10) 0.0243(10) 0.0091(8) 0.0087(8) 0.0099(8)
C3 0.0101(11) 0.0114(12) 0.0134(11) 0.0055(9) 0.0026(9) 0.0017(9)
C4 0.0131(11) 0.0138(12) 0.0118(11) 0.0044(9) 0.0048(9) 0.0021(9)
C5 0.0125(11) 0.0123(12) 0.0121(11) 0.0036(9) 0.0053(9) 0.0026(9)
C6 0.0139(11) 0.0120(12) 0.0144(12) 0.0023(9) 0.0070(9) 0.0019(9)
C8 0.0202(12) 0.0149(12) 0.0176(12) 0.0046(10) 0.0090(10) 0.0097(10)
C9 0.0242(13) 0.0120(12) 0.0214(13) 0.0050(10) 0.0083(11) 0.0074(10)
C10 0.0150(12) 0.0166(13) 0.0213(13) 0.0089(10) 0.0093(10) 0.0063(10)
C11 0.0225(13) 0.0186(13) 0.0266(14) 0.0129(11) 0.0110(11) 0.0114(11)
C12 0.0210(13) 0.0282(15) 0.0251(14) 0.0165(12) 0.0081(11) 0.0105(12)
C13 0.0252(14) 0.0261(15) 0.0158(12) 0.0081(11) 0.0048(11) 0.0102(12)
C14 0.0233(13) 0.0184(13) 0.0191(13) 0.0066(11) 0.0059(11) 0.0102(11)
C15 0.0116(11) 0.0170(12) 0.0129(11) 0.0079(10) 0.0036(9) 0.0037(10)
C17 0.0123(11) 0.0165(13) 0.0184(12) 0.0065(10) 0.0023(10) 0.0073(10)
C18 0.0176(12) 0.0142(12) 0.0191(12) 0.0083(10) 0.0049(10) 0.0088(10)
C19 0.0111(11) 0.0131(12) 0.0186(12) 0.0064(10) 0.0049(9) 0.0037(9)
C20 0.0210(13) 0.0145(13) 0.0244(13) 0.0071(11) 0.0062(11) 0.0088(11)
C21 0.0241(14) 0.0168(13) 0.0262(14) 0.0022(11) 0.0101(11) 0.0105(11)
C22 0.0174(12) 0.0204(13) 0.0153(12) 0.0030(10) 0.0062(10) 0.0057(10)
C23 0.0143(12) 0.0154(12) 0.0163(12) 0.0056(10) 0.0045(10) 0.0051(10)
O70 0.0174(9) 0.0377(12) 0.0275(10) 0.0124(9) 0.0079(8) 0.0090(8)
O71 0.0205(11) 0.113(2) 0.0800(19) 0.0791(19) 0.0011(12) -0.0005(13)
C70 0.0218(13) 0.0136(13) 0.0202(13) 0.0029(10) 0.0055(11) 0.0071(11)
C71 0.0211(14) 0.0255(15) 0.0272(14) 0.0081(12) 0.0073(11) 0.0086(12)

loop_
_atom_type_symbol
_atom_type_description
_atom_type_scat_dispersion_real
_atom_type_scat_dispersion_imag
_atom_type_scat_source
C C 0.0033 0.0016 'International Tables Vol C Tables 4.2.6.8 and 6.1.1.4'
H H 0.0000 0.0000 'International Tables Vol C Tables 4.2.6.8 and 6.1.1.4'
N N 0.0061 0.0033 'International Tables Vol C Tables 4.2.6.8 and 6.1.1.4'
O O 0.0106 0.0060 'International Tables Vol C Tables 4.2.6.8 and 6.1.1.4'
Cu Cu 0.3201 1.2651 'International Tables Vol C Tables 4.2.6.8 and 6.1.1.4'

loop_
_geom_angle_atom_site_label_1
_geom_angle_atom_site_label_2
_geom_angle_atom_site_label_3
_geom_angle
_geom_angle_site_symmetry_1
_geom_angle_site_symmetry_3
_geom_angle_publ_flag
N1 Cu1 N3 79.77(8) . . ?
N1 Cu1 N4 171.48(8) . . ?
N3 Cu1 N4 92.85(8) . . ?
N1 Cu1 O30 91.82(7) . . ?
N3 Cu1 O30 134.79(7) . . ?
N4 Cu1 O30 90.38(7) . . ?
N1 Cu1 O40 94.04(7) . . ?
N3 Cu1 O40 129.01(7) . . ?
N4 Cu1 O40 93.93(7) . . ?
O30 Cu1 O40 95.64(6) . . ?
O50 Cu2 N5 163.81(7) . . ?
O50 Cu2 N2 97.43(7) . . ?
N5 Cu2 N2 80.10(8) . . ?
O50 Cu2 N6 90.86(7) . . ?
N5 Cu2 N6 92.22(8) . . ?
N2 Cu2 N6 171.65(8) . . ?
O50 Cu2 O60 88.05(7) . . ?
N5 Cu2 O60 107.87(7) . . ?
N2 Cu2 O60 89.97(7) . . ?
N6 Cu2 O60 89.27(7) . . ?
O50 Cu2 O70 82.28(6) . . ?
N5 Cu2 O70 81.83(7) . . ?
N2 Cu2 O70 92.15(7) . . ?
N6 Cu2 O70 89.99(7) . . ?
O60 Cu2 O70 170.29(6) . . ?
N2 N1 C5 108.25(18) . . ?
N2 N1 Cu1 136.84(15) . . ?
C5 N1 Cu1 112.07(15) . . ?
N1 N2 C3 107.96(18) . . ?
N1 N2 Cu2 139.38(15) . . ?
C3 N2 Cu2 111.95(15) . . ?
C6 N3 C8 122.3(2) . . ?
C6 N3 Cu1 115.23(16) . . ?
C8 N3 Cu1 122.21(14) . . ?
C14 N4 C10 118.3(2) . . ?
C14 N4 Cu1 115.42(16) . . ?
C10 N4 Cu1 126.24(16) . . ?
C15 N5 C17 120.9(2) . . ?
C15 N5 Cu2 114.50(16) . . ?
C17 N5 Cu2 123.79(15) . . ?
C23 N6 C19 118.6(2) . . ?
C23 N6 Cu2 116.58(15) . . ?
C19 N6 Cu2 124.76(15) . . ?
C30 O30 Cu1 110.88(14) . . ?
O31 C30 O30 124.2(2) . . ?
O31 C30 C31 120.4(2) . . ?
O30 C30 C31 115.4(2) . . ?
C30 C31 H31A 109.5 . . ?
C30 C31 H31B 109.5 . . ?
H31A C31 H31B 109.5 . . ?
C30 C31 H31C 109.5 . . ?
H31A C31 H31C 109.5 . . ?
H31B C31 H31C 109.5 . . ?
C40 O40 Cu1 117.02(14) . . ?
O41 C40 O40 123.6(2) . . ?
O41 C40 C41 119.8(2) . . ?
O40 C40 C41 116.6(2) . . ?
C40 C41 H41A 109.5 . . ?
C40 C41 H41B 109.5 . . ?
H41A C41 H41B 109.5 . . ?
C40 C41 H41C 109.5 . . ?
H41A C41 H41C 109.5 . . ?
H41B C41 H41C 109.5 . . ?
Cu2 O50 H50 103(2) . . ?
Cu2 O50 H51 114(3) . . ?
H50 O50 H51 110(3) . . ?
Cu2 O60 H60 106(2) . . ?
Cu2 O60 H61 123(2) . . ?
H60 O60 H61 106(3) . . ?
N2 C3 C4 110.4(2) . . ?
N2 C3 C15 114.6(2) . . ?
C4 C3 C15 134.9(2) . . ?
C5 C4 C3 103.1(2) . . ?
C5 C4 H4 128.4 . . ?
C3 C4 H4 128.4 . . ?
N1 C5 C4 110.2(2) . . ?
N1 C5 C6 114.3(2) . . ?
C4 C5 C6 135.5(2) . . ?
N3 C6 C5 115.8(2) . . ?
N3 C6 H6 122.1 . . ?
C5 C6 H6 122.1 . . ?
N3 C8 C9 107.72(18) . . ?
N3 C8 H8A 110.2 . . ?
C9 C8 H8A 110.2 . . ?
N3 C8 H8B 110.2 . . ?
C9 C8 H8B 110.2 . . ?
H8A C8 H8B 108.5 . . ?
C10 C9 C8 114.8(2) . . ?
C10 C9 H9A 108.6 . . ?
C8 C9 H9A 108.6 . . ?
C10 C9 H9B 108.6 . . ?
C8 C9 H9B 108.6 . . ?
H9A C9 H9B 107.5 . . ?
N4 C10 C11 121.1(2) . . ?
N4 C10 C9 118.5(2) . . ?
C11 C10 C9 120.3(2) . . ?
C12 C11 C10 119.9(2) . . ?
C12 C11 H11 120.0 . . ?
C10 C11 H11 120.0 . . ?
C11 C12 C13 118.8(2) . . ?
C11 C12 H12 120.6 . . ?
C13 C12 H12 120.6 . . ?
C14 C13 C12 118.5(2) . . ?
C14 C13 H13 120.8 . . ?
C12 C13 H13 120.8 . . ?
N4 C14 C13 123.3(2) . . ?
N4 C14 H14 118.3 . . ?
C13 C14 H14 118.3 . . ?
N5 C15 C3 116.6(2) . . ?
N5 C15 H15 121.7 . . ?
C3 C15 H15 121.7 . . ?
N5 C17 C18 108.38(18) . . ?
N5 C17 H17A 110.0 . . ?
C18 C17 H17A 110.0 . . ?
N5 C17 H17B 110.0 . . ?
C18 C17 H17B 110.0 . . ?
H17A C17 H17B 108.4 . . ?
C19 C18 C17 113.87(19) . . ?
C19 C18 H18A 108.8 . . ?
C17 C18 H18A 108.8 . . ?
C19 C18 H18B 108.8 . . ?
C17 C18 H18B 108.8 . . ?
H18A C18 H18B 107.7 . . ?
N6 C19 C20 120.8(2) . . ?
N6 C19 C18 118.5(2) . . ?
C20 C19 C18 120.7(2) . . ?
C21 C20 C19 120.1(2) . . ?
C21 C20 H20 120.0 . . ?
C19 C20 H20 120.0 . . ?
C20 C21 C22 119.1(2) . . ?
C20 C21 H21 120.5 . . ?
C22 C21 H21 120.5 . . ?
C23 C22 C21 118.4(2) . . ?
C23 C22 H22 120.8 . . ?
C21 C22 H22 120.8 . . ?
N6 C23 C22 123.1(2) . . ?
N6 C23 H23 118.5 . . ?
C22 C23 H23 118.5 . . ?
C70 O70 Cu2 123.53(16) . . ?
O71 C70 O70 125.1(2) . . ?
O71 C70 C71 117.7(2) . . ?
O70 C70 C71 117.2(2) . . ?
C70 C71 H71A 109.5 . . ?
C70 C71 H71B 109.5 . . ?
H71A C71 H71B 109.5 . . ?
C70 C71 H71C 109.5 . . ?
H71A C71 H71C 109.5 . . ?
H71B C71 H71C 109.5 . . ?

loop_
_geom_bond_atom_site_label_1
_geom_bond_atom_site_label_2
_geom_bond_distance
_geom_bond_site_symmetry_2
_geom_bond_publ_flag
Cu1 N1 2.0067(19) . ?
Cu1 N3 2.0068(19) . ?
Cu1 N4 2.0176(19) . ?
Cu1 O30 2.0686(15) . ?
Cu1 O40 2.0897(16) . ?
Cu2 O50 1.9821(17) . ?
Cu2 N5 2.0082(19) . ?
Cu2 N2 2.0214(19) . ?
Cu2 N6 2.0307(19) . ?
Cu2 O60 2.3216(17) . ?
Cu2 O70 2.5759(18) . ?
N1 N2 1.334(3) . ?
N1 C5 1.360(3) . ?
N2 C3 1.358(3) . ?
N3 C6 1.276(3) . ?
N3 C8 1.454(3) . ?
N4 C14 1.347(3) . ?
N4 C10 1.350(3) . ?
N5 C15 1.277(3) . ?
N5 C17 1.459(3) . ?
N6 C23 1.350(3) . ?
N6 C19 1.352(3) . ?
O30 C30 1.294(3) . ?
O31 C30 1.232(3) . ?
C30 C31 1.519(3) . ?
C31 H31A 0.9800 . ?
C31 H31B 0.9800 . ?
C31 H31C 0.9800 . ?
O40 C40 1.290(3) . ?
O41 C40 1.244(3) . ?
C40 C41 1.515(3) . ?
C41 H41A 0.9800 . ?
C41 H41B 0.9800 . ?
C41 H41C 0.9800 . ?
O50 H50 0.840(19) . ?
O50 H51 0.815(19) . ?
O60 H60 0.819(19) . ?
O60 H61 0.822(19) . ?
C3 C4 1.392(3) . ?
C3 C15 1.454(3) . ?
C4 C5 1.390(3) . ?
C4 H4 0.9500 . ?
C5 C6 1.453(3) . ?
C6 H6 0.9500 . ?
C8 C9 1.524(3) . ?
C8 H8A 0.9900 . ?
C8 H8B 0.9900 . ?
C9 C10 1.500(3) . ?
C9 H9A 0.9900 . ?
C9 H9B 0.9900 . ?
C10 C11 1.393(3) . ?
C11 C12 1.382(4) . ?
C11 H11 0.9500 . ?
C12 C13 1.387(4) . ?
C12 H12 0.9500 . ?
C13 C14 1.376(3) . ?
C13 H13 0.9500 . ?
C14 H14 0.9500 . ?
C15 H15 0.9500 . ?
C17 C18 1.524(3) . ?
C17 H17A 0.9900 . ?
C17 H17B 0.9900 . ?
C18 C19 1.502(3) . ?
C18 H18A 0.9900 . ?
C18 H18B 0.9900 . ?
C19 C20 1.392(3) . ?
C20 C21 1.379(3) . ?
C20 H20 0.9500 . ?
C21 C22 1.386(4) . ?
C21 H21 0.9500 . ?
C22 C23 1.379(3) . ?
C22 H22 0.9500 . ?
C23 H23 0.9500 . ?
O70 C70 1.256(3) . ?
O71 C70 1.214(3) . ?
C70 C71 1.533(3) . ?
C71 H71A 0.9800 . ?
C71 H71B 0.9800 . ?
C71 H71C 0.9800 . ?

loop_
_geom_hbond_atom_site_label_D
_geom_hbond_atom_site_label_H
_geom_hbond_atom_site_label_A
_geom_hbond_distance_DH
_geom_hbond_distance_HA
_geom_hbond_distance_DA
_geom_hbond_angle_DHA
_geom_hbond_site_symmetry_A
O60 H60 O30 0.819(19) 1.986(19) 2.804(2) 179(3) .
O60 H61 O41 0.822(19) 1.926(19) 2.748(2) 178(3) 1_455
O50 H50 O70 0.840(19) 2.52(3) 3.032(2) 121(3) .
O50 H50 O71 0.840(19) 1.74(2) 2.577(3) 179(4) .
O50 H51 O40 0.815(19) 1.88(2) 2.685(2) 167(4) .

loop_
_geom_torsion_atom_site_label_1
_geom_torsion_atom_site_label_2
_geom_torsion_atom_site_label_3
_geom_torsion_atom_site_label_4
_geom_torsion
_geom_torsion_site_symmetry_1
_geom_torsion_site_symmetry_2
_geom_torsion_site_symmetry_3
_geom_torsion_site_symmetry_4
_geom_torsion_publ_flag
N3 Cu1 N1 N2 173.0(2) . . . . ?
N4 Cu1 N1 N2 142.6(5) . . . . ?
O30 Cu1 N1 N2 37.7(2) . . . . ?
O40 Cu1 N1 N2 -58.1(2) . . . . ?
N3 Cu1 N1 C5 15.14(15) . . . . ?
N4 Cu1 N1 C5 -15.2(6) . . . . ?
O30 Cu1 N1 C5 -120.13(15) . . . . ?
O40 Cu1 N1 C5 144.08(15) . . . . ?
C5 N1 N2 C3 0.8(2) . . . . ?
Cu1 N1 N2 C3 -157.61(17) . . . . ?
C5 N1 N2 Cu2 -168.16(17) . . . . ?
Cu1 N1 N2 Cu2 33.4(3) . . . . ?
O50 Cu2 N2 N1 17.5(2) . . . . ?
N5 Cu2 N2 N1 -178.7(2) . . . . ?
N6 Cu2 N2 N1 -155.2(4) . . . . ?
O60 Cu2 N2 N1 -70.5(2) . . . . ?
O70 Cu2 N2 N1 100.0(2) . . . . ?
O50 Cu2 N2 C3 -151.17(15) . . . . ?
N5 Cu2 N2 C3 12.65(14) . . . . ?
N6 Cu2 N2 C3 36.1(6) . . . . ?
O60 Cu2 N2 C3 120.80(15) . . . . ?
O70 Cu2 N2 C3 -68.68(15) . . . . ?
N1 Cu1 N3 C6 -11.92(16) . . . . ?
N4 Cu1 N3 C6 163.78(17) . . . . ?
O30 Cu1 N3 C6 70.40(19) . . . . ?
O40 Cu1 N3 C6 -98.83(17) . . . . ?
N1 Cu1 N3 C8 173.48(18) . . . . ?
N4 Cu1 N3 C8 -10.82(17) . . . . ?
O30 Cu1 N3 C8 -104.19(17) . . . . ?
O40 Cu1 N3 C8 86.58(18) . . . . ?
N1 Cu1 N4 C14 -164.1(5) . . . . ?
N3 Cu1 N4 C14 166.03(17) . . . . ?
O30 Cu1 N4 C14 -59.09(17) . . . . ?
O40 Cu1 N4 C14 36.60(17) . . . . ?
N1 Cu1 N4 C10 15.4(6) . . . . ?
N3 Cu1 N4 C10 -14.46(19) . . . . ?
O30 Cu1 N4 C10 120.43(19) . . . . ?
O40 Cu1 N4 C10 -143.89(18) . . . . ?
O50 Cu2 N5 C15 69.6(3) . . . . ?
N2 Cu2 N5 C15 -12.87(16) . . . . ?
N6 Cu2 N5 C15 170.44(16) . . . . ?
O60 Cu2 N5 C15 -99.61(16) . . . . ?
O70 Cu2 N5 C15 80.77(16) . . . . ?
O50 Cu2 N5 C17 -99.9(3) . . . . ?
N2 Cu2 N5 C17 177.60(18) . . . . ?
N6 Cu2 N5 C17 0.91(17) . . . . ?
O60 Cu2 N5 C17 90.86(17) . . . . ?
O70 Cu2 N5 C17 -88.76(17) . . . . ?
O50 Cu2 N6 C23 -40.50(17) . . . . ?
N5 Cu2 N6 C23 155.40(16) . . . . ?
N2 Cu2 N6 C23 132.3(5) . . . . ?
O60 Cu2 N6 C23 47.54(16) . . . . ?
O70 Cu2 N6 C23 -122.78(16) . . . . ?
O50 Cu2 N6 C19 141.61(18) . . . . ?
N5 Cu2 N6 C19 -22.49(18) . . . . ?
N2 Cu2 N6 C19 -45.6(6) . . . . ?
O60 Cu2 N6 C19 -130.34(18) . . . . ?
O70 Cu2 N6 C19 59.34(18) . . . . ?
N1 Cu1 O30 C30 88.99(15) . . . . ?
N3 Cu1 O30 C30 11.63(19) . . . . ?
N4 Cu1 O30 C30 -82.78(15) . . . . ?
O40 Cu1 O30 C30 -176.76(14) . . . . ?
Cu1 O30 C30 O31 -5.9(3) . . . . ?
Cu1 O30 C30 C31 173.29(16) . . . . ?
N1 Cu1 O40 C40 -100.70(16) . . . . ?
N3 Cu1 O40 C40 -20.59(19) . . . . ?
N4 Cu1 O40 C40 76.29(16) . . . . ?
O30 Cu1 O40 C40 167.06(15) . . . . ?
Cu1 O40 C40 O41 -8.2(3) . . . . ?
Cu1 O40 C40 C41 170.91(16) . . . . ?
N1 N2 C3 C4 -1.1(2) . . . . ?
Cu2 N2 C3 C4 171.15(14) . . . . ?
N1 N2 C3 C15 176.71(18) . . . . ?
Cu2 N2 C3 C15 -11.0(2) . . . . ?
N2 C3 C4 C5 1.0(2) . . . . ?
C15 C3 C4 C5 -176.3(2) . . . . ?
N2 N1 C5 C4 -0.2(2) . . . . ?
Cu1 N1 C5 C4 164.04(14) . . . . ?
N2 N1 C5 C6 179.39(18) . . . . ?
Cu1 N1 C5 C6 -16.4(2) . . . . ?
C3 C4 C5 N1 -0.4(2) . . . . ?
C3 C4 C5 C6 -179.9(2) . . . . ?
C8 N3 C6 C5 -179.04(19) . . . . ?
Cu1 N3 C6 C5 6.4(3) . . . . ?
N1 C5 C6 N3 6.9(3) . . . . ?
C4 C5 C6 N3 -173.6(2) . . . . ?
C6 N3 C8 C9 -124.5(2) . . . . ?
Cu1 N3 C8 C9 49.7(2) . . . . ?
N3 C8 C9 C10 -74.1(3) . . . . ?
C14 N4 C10 C11 -2.6(3) . . . . ?
Cu1 N4 C10 C11 177.95(17) . . . . ?
C14 N4 C10 C9 175.9(2) . . . . ?
Cu1 N4 C10 C9 -3.6(3) . . . . ?
C8 C9 C10 N4 51.1(3) . . . . ?
C8 C9 C10 C11 -130.4(2) . . . . ?
N4 C10 C11 C12 2.3(4) . . . . ?
C9 C10 C11 C12 -176.1(2) . . . . ?
C10 C11 C12 C13 -0.4(4) . . . . ?
C11 C12 C13 C14 -1.2(4) . . . . ?
C10 N4 C14 C13 0.9(4) . . . . ?
Cu1 N4 C14 C13 -179.5(2) . . . . ?
C12 C13 C14 N4 1.0(4) . . . . ?
C17 N5 C15 C3 -179.53(19) . . . . ?
Cu2 N5 C15 C3 10.6(2) . . . . ?
N2 C3 C15 N5 0.5(3) . . . . ?
C4 C3 C15 N5 177.6(2) . . . . ?
C15 N5 C17 C18 -128.7(2) . . . . ?
Cu2 N5 C17 C18 40.2(2) . . . . ?
N5 C17 C18 C19 -73.4(2) . . . . ?
C23 N6 C19 C20 0.7(3) . . . . ?
Cu2 N6 C19 C20 178.50(17) . . . . ?
C23 N6 C19 C18 -179.3(2) . . . . ?
Cu2 N6 C19 C18 -1.4(3) . . . . ?
C17 C18 C19 N6 54.5(3) . . . . ?
C17 C18 C19 C20 -125.4(2) . . . . ?
N6 C19 C20 C21 0.3(4) . . . . ?
C18 C19 C20 C21 -179.8(2) . . . . ?
C19 C20 C21 C22 -0.9(4) . . . . ?
C20 C21 C22 C23 0.6(4) . . . . ?
C19 N6 C23 C22 -1.0(3) . . . . ?
Cu2 N6 C23 C22 -178.99(18) . . . . ?
C21 C22 C23 N6 0.3(4) . . . . ?
O50 Cu2 O70 C70 6.60(19) . . . . ?
N5 Cu2 O70 C70 -170.3(2) . . . . ?
N2 Cu2 O70 C70 -90.6(2) . . . . ?
N6 Cu2 O70 C70 97.5(2) . . . . ?
O60 Cu2 O70 C70 11.9(5) . . . . ?
Cu2 O70 C70 O71 -4.6(4) . . . . ?
Cu2 O70 C70 C71 174.73(15) . . . . ?
